data_7234136
loop_
_publ_author_name
'Yujian Zhang'
'Qingbao Song'
'Kai Wang'
'Wengang Mao'
'Feng Cao'
'Jingwei Sun'
'Lingling Zhan'
'Yaokang Lv'
'Yuguang Ma'
'Bo Zou'
'Cheng Zhang'

_publ_section_title
;
 Polymorphic crystals and their luminescence switching of
 triphenylacrylonitrile derivatives upon solvent vapour, mechanical, and
 thermal stimuli
;
_journal_name_full 'Journal of Materials Chemistry C'
_journal_page_first 3049
_journal_page_last 3054
_journal_paper_doi 10.1039/C4TC02826K
_journal_volume 3
_journal_year 2015
_chemical_formula_sum 'C28 H21 N O'
_chemical_formula_weight 387.46
_space_group_IT_number 2
_space_group_name_Hall '-P 1'
_space_group_name_H-M_alt 'P -1'
_symmetry_cell_setting triclinic
_symmetry_space_group_name_H-M 'P -1'
_atom_sites_solution_hydrogens geom
_atom_sites_solution_primary direct
_atom_sites_solution_secondary difmap
_cell_angle_alpha 77.824(2)
_cell_angle_beta 84.358(2)
_cell_angle_gamma 65.810(3)
_cell_formula_units_Z 4
_cell_length_a 10.0340(3)
_cell_length_b 10.1300(3)
_cell_length_c 23.5530(6)
_cell_measurement_temperature 293(2)
_cell_volume 2134.50(12)
_computing_cell_refinement 'Bruker FRAMBO'
_computing_data_collection 'Bruker FRAMBO'
_computing_data_reduction 'Bruker SAINT'
_computing_molecular_graphics 'Bruker SHELXTL'
_computing_publication_material 'Bruker SHELXTL'
_computing_structure_refinement 'Bruker SHELXTL'
_computing_structure_solution 'Bruker SHELXTL'
_diffrn_ambient_temperature 293(2)
_diffrn_measured_fraction_theta_full 0.980
_diffrn_measured_fraction_theta_max 0.980
_diffrn_measurement_device_type 'multiwire proportional'
_diffrn_measurement_method 'phi and omega scans'
_diffrn_radiation_monochromator graphite
_diffrn_radiation_source 'fine-focus sealed tube'
_diffrn_radiation_type MoK\a
_diffrn_radiation_wavelength 0.71073
_diffrn_reflns_av_R_equivalents 0.0349
_diffrn_reflns_av_sigmaI/netI 0.0361
_diffrn_reflns_limit_h_max 11
_diffrn_reflns_limit_h_min -10
_diffrn_reflns_limit_k_max 12
_diffrn_reflns_limit_k_min -10
_diffrn_reflns_limit_l_max 27
_diffrn_reflns_limit_l_min -27
_diffrn_reflns_number 17428
_diffrn_reflns_theta_full 25.00
_diffrn_reflns_theta_max 25.00
_diffrn_reflns_theta_min 1.77
_exptl_absorpt_coefficient_mu 0.073
_exptl_absorpt_correction_T_max 0.9928
_exptl_absorpt_correction_T_min 0.9892
_exptl_absorpt_correction_type multi-scan
_exptl_absorpt_process_details 'CrysAlisPro, Agilent Technologies'
_exptl_crystal_colour colourless
_exptl_crystal_density_diffrn 1.206
_exptl_crystal_density_method 'not measured'
_exptl_crystal_description needle-like
_exptl_crystal_F_000 816
_exptl_crystal_size_max 0.15
_exptl_crystal_size_mid 0.12
_exptl_crystal_size_min 0.10
_refine_diff_density_max 0.211
_refine_diff_density_min -0.163
_refine_diff_density_rms 0.033
_refine_ls_extinction_coef 0.100(5)
_refine_ls_extinction_expression Fc^*^=kFc[1+0.001xFc^2^\l^3^/sin(2\q)]^-1/4^
_refine_ls_extinction_method SHELXL
_refine_ls_goodness_of_fit_ref 1.021
_refine_ls_hydrogen_treatment mixed
_refine_ls_matrix_type full
_refine_ls_number_parameters 544
_refine_ls_number_reflns 7334
_refine_ls_number_restraints 0
_refine_ls_restrained_S_all 1.021
_refine_ls_R_factor_all 0.0530
_refine_ls_R_factor_gt 0.0482
_refine_ls_shift/su_max 0.000
_refine_ls_shift/su_mean 0.000
_refine_ls_structure_factor_coef Fsqd
_refine_ls_weighting_details 'calc w=1/[\s^2^(Fo^2^)+(0.0739P)^2^+0.2790P] where P=(Fo^2^+2Fc^2^)/3'
_refine_ls_weighting_scheme calc
_refine_ls_wR_factor_gt 0.1305
_refine_ls_wR_factor_ref 0.1352
_reflns_number_gt 6501
_reflns_number_total 7334
_reflns_threshold_expression >2sigma(I)
_cod_data_source_file J-Mater-Chem-C-2015-3-3049.cif
_cod_data_source_block 1
_cod_depositor_comments
;
The following automatic conversions were performed:

data item '_symmetry_cell_setting' value 'Triclinic' was changed to
'triclinic' in accordance with the built-in table derived from the
CIF Core dictionary named 'cif_core.dic' version 2.4.5 last updated
on 2014-11-21.

Automatic conversion script
Id: cif_fix_values 6909 2019-04-08 15:41:33Z antanas 
;
_cod_original_cell_volume 2134.50(10)
_cod_original_sg_symbol_H-M P-1
_cod_database_code 7234136

loop_
_symmetry_equiv_pos_as_xyz
'x, y, z'
'-x, -y, -z'

loop_
_atom_site_label
_atom_site_type_symbol
_atom_site_fract_x
_atom_site_fract_y
_atom_site_fract_z
_atom_site_U_iso_or_equiv
_atom_site_adp_type
_atom_site_occupancy
_atom_site_symmetry_multiplicity
_atom_site_calc_flag
_atom_site_refinement_flags
_atom_site_disorder_assembly
_atom_site_disorder_group
N2 N 0.11946(16) 0.05691(15) 0.21341(6) 0.0610(3) Uani 1 1 d . . .
C1 C 0.15696(16) 0.14919(15) 0.21371(6) 0.0475(3) Uani 1 1 d . . .
C2 C 0.23746(15) 0.34255(14) 0.17071(6) 0.0439(3) Uani 1 1 d . . .
C3 C 0.72363(16) 0.25628(17) 0.43622(6) 0.0501(3) Uani 1 1 d . . .
C4 C 0.30094(17) 0.31397(17) 0.30340(7) 0.0514(3) Uani 1 1 d . . .
H4 H 0.3691 0.3378 0.2786 0.062 Uiso 1 1 calc R . .
C5 C 0.75192(16) 0.24155(16) 0.25351(6) 0.0474(3) Uani 1 1 d . . .
C6 C 0.25959(16) 0.47839(15) 0.17243(6) 0.0456(3) Uani 1 1 d . . .
C7 C 0.59311(18) 0.05478(18) 0.22589(8) 0.0584(4) Uani 1 1 d . . .
H7 H 0.5546 0.1417 0.2404 0.070 Uiso 1 1 calc R . .
C8 C 0.30472(17) 0.31016(18) 0.36205(7) 0.0531(3) Uani 1 1 d . . .
H8 H 0.3764 0.3304 0.3761 0.064 Uiso 1 1 calc R . .
C9 C 0.19654(16) 0.28264(14) 0.28066(6) 0.0455(3) Uani 1 1 d . . .
O2 O 0.22929(18) 0.2579(2) 0.64067(6) 0.0919(5) Uani 1 1 d . . .
C10 C 0.09652(17) 0.25128(18) 0.37765(7) 0.0551(4) Uani 1 1 d . . .
H10 H 0.0252 0.2324 0.4021 0.066 Uiso 1 1 calc R . .
C11 C 0.75586(15) 0.15316(15) 0.15855(6) 0.0479(3) Uani 1 1 d . . .
C12 C 0.09343(17) 0.25342(18) 0.31914(7) 0.0534(3) Uani 1 1 d . . .
H12 H 0.0207 0.2349 0.3050 0.064 Uiso 1 1 calc R . .
C13 C 0.15021(18) 0.59379(17) 0.19453(7) 0.0559(4) Uani 1 1 d . . .
H13 H 0.0639 0.5854 0.2091 0.067 Uiso 1 1 calc R . .
C14 C 0.6643(2) 0.37635(17) 0.33224(7) 0.0618(4) Uani 1 1 d . . .
H14 H 0.6119 0.4659 0.3442 0.074 Uiso 1 1 calc R . .
C15 C 0.70179(16) 0.03620(16) 0.18309(7) 0.0504(3) Uani 1 1 d . . .
C16 C 0.38654(17) 0.49358(16) 0.15040(7) 0.0518(3) Uani 1 1 d . . .
H16 H 0.4590 0.4184 0.1344 0.062 Uiso 1 1 calc R . .
C17 C 0.20401(16) 0.27677(16) 0.40095(6) 0.0483(3) Uani 1 1 d . . .
C18 C 0.33190(17) 0.15344(18) 0.10630(7) 0.0556(4) Uani 1 1 d . . .
H18 H 0.3694 0.0796 0.1386 0.067 Uiso 1 1 calc R . .
C19 C 0.72830(16) 0.24932(16) 0.37397(6) 0.0476(3) Uani 1 1 d . . .
C20 C 0.08334(18) 0.3111(2) 0.49737(7) 0.0600(4) Uani 1 1 d . . .
H20 H -0.0059 0.3428 0.4795 0.072 Uiso 1 1 calc R . .
C21 C 0.19933(15) 0.26618(14) 0.21917(6) 0.0442(3) Uani 1 1 d . . .
C22 C 0.6771(2) 0.37217(17) 0.27390(7) 0.0610(4) Uani 1 1 d . . .
H22 H 0.6343 0.4594 0.2473 0.073 Uiso 1 1 calc R . .
C23 C 0.20976(17) 0.26832(16) 0.46418(6) 0.0498(3) Uani 1 1 d . . .
C24 C 0.81256(17) 0.11369(15) 0.29475(7) 0.0519(3) Uani 1 1 d . . .
H24 H 0.8618 0.0239 0.2827 0.062 Uiso 1 1 calc R . .
C25 C 0.80084(17) 0.11792(16) 0.35308(7) 0.0524(3) Uani 1 1 d . . .
H25 H 0.8426 0.0303 0.3796 0.063 Uiso 1 1 calc R . .
C26 C 0.40624(19) 0.62061(18) 0.15211(7) 0.0590(4) Uani 1 1 d . . .
H26 H 0.4928 0.6292 0.1381 0.071 Uiso 1 1 calc R . .
C27 C 0.25677(16) 0.29934(16) 0.11318(6) 0.0477(3) Uani 1 1 d . . .
C28 C 0.77062(16) 0.24408(15) 0.19014(6) 0.0477(3) Uani 1 1 d . . .
C29 C 0.80763(19) 0.36389(17) 0.15948(7) 0.0553(4) Uani 1 1 d . . .
C30 C 0.78875(17) 0.17126(16) 0.09521(7) 0.0500(3) Uani 1 1 d . . .
O1 O 0.7156(2) 0.2940(2) 0.60961(6) 0.0995(5) Uani 1 1 d . . .
N1 N 0.8350(2) 0.46288(18) 0.13860(7) 0.0775(5) Uani 1 1 d . . .
C31 C 0.0844(2) 0.3085(2) 0.55634(7) 0.0646(4) Uani 1 1 d . . .
H31 H -0.0028 0.3383 0.5774 0.077 Uiso 1 1 calc R . .
C32 C 0.34126(19) 0.2169(2) 0.49288(7) 0.0629(4) Uani 1 1 d . . .
H32 H 0.4287 0.1851 0.4721 0.075 Uiso 1 1 calc R . .
C33 C 0.7202(2) 0.2728(2) 0.55387(8) 0.0687(5) Uani 1 1 d . . .
C34 C 0.7062(2) 0.2171(2) -0.00227(8) 0.0714(5) Uani 1 1 d . . .
H34 H 0.6319 0.2368 -0.0276 0.086 Uiso 1 1 calc R . .
C35 C 0.92459(19) 0.1622(2) 0.07290(8) 0.0609(4) Uani 1 1 d . . .
H35 H 0.9989 0.1444 0.0978 0.073 Uiso 1 1 calc R . .
C36 C 0.3442(2) 0.2124(2) 0.55171(8) 0.0716(5) Uani 1 1 d . . .
H36 H 0.4333 0.1762 0.5702 0.086 Uiso 1 1 calc R . .
C37 C 0.2982(2) 0.73369(17) 0.17443(8) 0.0629(4) Uani 1 1 d . . .
H37 H 0.3119 0.8184 0.1757 0.075 Uiso 1 1 calc R . .
C38 C 0.6907(2) 0.3970(2) 0.51152(8) 0.0738(5) Uani 1 1 d . . .
H38 H 0.6688 0.4873 0.5220 0.089 Uiso 1 1 calc R . .
C39 C 0.3509(2) 0.1180(2) 0.05158(9) 0.0728(5) Uani 1 1 d . . .
H39 H 0.4008 0.0204 0.0473 0.087 Uiso 1 1 calc R . .
C40 C 0.1698(2) 0.72140(17) 0.19487(8) 0.0631(4) Uani 1 1 d . . .
H40 H 0.0958 0.7991 0.2090 0.076 Uiso 1 1 calc R . .
C41 C 0.7545(2) -0.09308(18) 0.16122(8) 0.0672(4) Uani 1 1 d . . .
H41 H 0.8259 -0.1077 0.1321 0.081 Uiso 1 1 calc R . .
C42 C 0.9496(2) 0.1796(2) 0.01349(9) 0.0714(5) Uani 1 1 d . . .
H42 H 1.0413 0.1725 -0.0012 0.086 Uiso 1 1 calc R . .
C43 C 0.2030(2) 0.4067(2) 0.06405(8) 0.0682(4) Uani 1 1 d . . .
H43 H 0.1531 0.5046 0.0678 0.082 Uiso 1 1 calc R . .
C44 C 0.6934(2) 0.3888(2) 0.45402(8) 0.0656(4) Uani 1 1 d . . .
H44 H 0.6745 0.4740 0.4261 0.079 Uiso 1 1 calc R . .
C45 C 0.2154(2) 0.2614(2) 0.58339(7) 0.0635(4) Uani 1 1 d . . .
C46 C 0.7514(2) 0.1341(2) 0.47968(8) 0.0713(5) Uani 1 1 d . . .
H46 H 0.7714 0.0437 0.4696 0.086 Uiso 1 1 calc R . .
C47 C 0.7504(3) 0.1410(2) 0.53795(8) 0.0802(6) Uani 1 1 d . . .
H47 H 0.7702 0.0561 0.5662 0.096 Uiso 1 1 calc R . .
C48 C 0.6805(2) 0.1976(2) 0.05690(8) 0.0634(4) Uani 1 1 d . . .
H48 H 0.5893 0.2022 0.0713 0.076 Uiso 1 1 calc R . .
C49 C 0.5413(2) -0.0534(2) 0.24715(9) 0.0725(5) Uani 1 1 d . . .
H49 H 0.4696 -0.0396 0.2762 0.087 Uiso 1 1 calc R . .
C50 C 0.2223(3) 0.3705(3) 0.00978(8) 0.0858(6) Uani 1 1 d . . .
H50 H 0.1852 0.4438 -0.0227 0.103 Uiso 1 1 calc R . .
C51 C 0.8413(2) 0.2072(2) -0.02380(8) 0.0702(5) Uani 1 1 d . . .
H51 H 0.8592 0.2193 -0.0637 0.084 Uiso 1 1 calc R . .
C52 C 0.7006(3) -0.2015(2) 0.18294(11) 0.0860(7) Uani 1 1 d . . .
H52 H 0.7367 -0.2881 0.1682 0.103 Uiso 1 1 calc R . .
C53 C 0.2963(2) 0.2264(3) 0.00348(9) 0.0844(7) Uani 1 1 d . . .
H53 H 0.3096 0.2022 -0.0332 0.101 Uiso 1 1 calc R . .
C54 C 0.5957(3) -0.1816(2) 0.22537(10) 0.0819(6) Uani 1 1 d . . .
H54 H 0.5609 -0.2546 0.2396 0.098 Uiso 1 1 calc R . .
C55 C 0.1009(3) 0.3142(3) 0.67405(9) 0.1004(8) Uani 1 1 d . . .
H55A H 0.0451 0.4154 0.6573 0.151 Uiso 1 1 calc R . .
H55B H 0.1265 0.3078 0.7130 0.151 Uiso 1 1 calc R . .
H55C H 0.0437 0.2578 0.6745 0.151 Uiso 1 1 calc R . .
C56 C 0.7502(4) 0.1724(4) 0.65444(10) 0.1228(11) Uani 1 1 d . . .
H56A H 0.6823 0.1275 0.6551 0.184 Uiso 1 1 calc R . .
H56B H 0.7449 0.2031 0.6908 0.184 Uiso 1 1 calc R . .
H56C H 0.8474 0.1025 0.6485 0.184 Uiso 1 1 calc R . .

loop_
_atom_site_aniso_label
_atom_site_aniso_U_11
_atom_site_aniso_U_22
_atom_site_aniso_U_33
_atom_site_aniso_U_23
_atom_site_aniso_U_13
_atom_site_aniso_U_12
N2 0.0774(9) 0.0533(7) 0.0676(8) -0.0246(6) 0.0080(7) -0.0372(7)
C1 0.0582(8) 0.0442(7) 0.0470(7) -0.0166(6) 0.0046(6) -0.0247(6)
C2 0.0512(7) 0.0401(6) 0.0454(7) -0.0155(5) 0.0038(5) -0.0205(5)
C3 0.0533(7) 0.0570(8) 0.0480(8) -0.0123(6) 0.0052(6) -0.0300(6)
C4 0.0596(8) 0.0599(8) 0.0487(8) -0.0187(6) 0.0102(6) -0.0361(7)
C5 0.0558(7) 0.0452(7) 0.0499(8) -0.0139(6) -0.0018(6) -0.0263(6)
C6 0.0603(8) 0.0395(6) 0.0428(7) -0.0127(5) 0.0018(6) -0.0238(6)
C7 0.0597(8) 0.0569(9) 0.0674(10) -0.0158(7) -0.0032(7) -0.0297(7)
C8 0.0604(8) 0.0644(9) 0.0508(8) -0.0193(7) 0.0041(6) -0.0382(7)
C9 0.0559(7) 0.0411(6) 0.0463(7) -0.0147(5) 0.0050(6) -0.0243(6)
O2 0.0973(10) 0.1216(13) 0.0440(7) -0.0188(7) -0.0075(6) -0.0280(9)
C10 0.0605(8) 0.0703(9) 0.0482(8) -0.0156(7) 0.0093(6) -0.0399(8)
C11 0.0514(7) 0.0451(7) 0.0508(8) -0.0157(6) -0.0025(6) -0.0192(6)
C12 0.0589(8) 0.0668(9) 0.0507(8) -0.0185(7) 0.0043(6) -0.0388(7)
C13 0.0684(9) 0.0485(8) 0.0572(9) -0.0212(6) 0.0141(7) -0.0276(7)
C14 0.0842(11) 0.0450(8) 0.0532(9) -0.0168(6) -0.0026(8) -0.0187(7)
C15 0.0593(8) 0.0453(7) 0.0528(8) -0.0127(6) -0.0090(6) -0.0237(6)
C16 0.0578(8) 0.0463(7) 0.0550(8) -0.0134(6) 0.0009(6) -0.0230(6)
C17 0.0568(8) 0.0481(7) 0.0459(7) -0.0134(6) 0.0043(6) -0.0258(6)
C18 0.0585(8) 0.0586(8) 0.0611(9) -0.0297(7) 0.0100(7) -0.0281(7)
C19 0.0526(7) 0.0499(7) 0.0486(8) -0.0124(6) 0.0036(6) -0.0283(6)
C20 0.0595(9) 0.0722(10) 0.0482(8) -0.0147(7) 0.0007(7) -0.0250(8)
C21 0.0528(7) 0.0400(6) 0.0470(7) -0.0168(5) 0.0036(5) -0.0224(6)
C22 0.0849(11) 0.0437(7) 0.0499(8) -0.0109(6) -0.0072(7) -0.0189(7)
C23 0.0607(8) 0.0496(7) 0.0458(8) -0.0110(6) 0.0019(6) -0.0283(6)
C24 0.0664(9) 0.0403(7) 0.0549(8) -0.0144(6) 0.0014(6) -0.0251(6)
C25 0.0666(9) 0.0436(7) 0.0508(8) -0.0065(6) 0.0008(6) -0.0273(6)
C26 0.0656(9) 0.0590(9) 0.0636(9) -0.0083(7) -0.0054(7) -0.0368(8)
C27 0.0560(8) 0.0521(7) 0.0462(7) -0.0192(6) 0.0064(6) -0.0295(6)
C28 0.0563(8) 0.0433(7) 0.0488(8) -0.0133(6) -0.0013(6) -0.0229(6)
C29 0.0738(9) 0.0509(8) 0.0492(8) -0.0173(6) 0.0028(7) -0.0301(7)
C30 0.0594(8) 0.0477(7) 0.0498(8) -0.0174(6) -0.0005(6) -0.0243(6)
O1 0.1310(14) 0.1204(13) 0.0456(7) -0.0187(8) 0.0053(8) -0.0487(11)
N1 0.1206(14) 0.0632(9) 0.0657(9) -0.0207(7) 0.0173(9) -0.0536(9)
C31 0.0681(10) 0.0730(10) 0.0480(8) -0.0140(7) 0.0064(7) -0.0239(8)
C32 0.0603(9) 0.0775(11) 0.0527(9) -0.0143(8) 0.0028(7) -0.0292(8)
C33 0.0741(10) 0.0911(13) 0.0482(9) -0.0203(8) 0.0081(7) -0.0387(10)
C34 0.0850(12) 0.0884(13) 0.0532(9) -0.0130(8) -0.0099(8) -0.0453(10)
C35 0.0600(9) 0.0706(10) 0.0594(9) -0.0255(8) 0.0011(7) -0.0275(8)
C36 0.0681(10) 0.0893(13) 0.0543(9) -0.0094(9) -0.0102(8) -0.0283(9)
C37 0.0894(12) 0.0477(8) 0.0656(10) -0.0148(7) -0.0078(8) -0.0379(8)
C38 0.0955(13) 0.0706(11) 0.0558(10) -0.0231(8) 0.0025(9) -0.0291(10)
C39 0.0729(11) 0.0904(13) 0.0772(12) -0.0540(11) 0.0227(9) -0.0414(10)
C40 0.0852(11) 0.0451(8) 0.0647(10) -0.0253(7) 0.0096(8) -0.0270(8)
C41 0.0892(12) 0.0514(9) 0.0666(10) -0.0211(7) -0.0062(9) -0.0276(8)
C42 0.0730(11) 0.0859(12) 0.0680(11) -0.0294(9) 0.0173(9) -0.0413(10)
C43 0.0936(12) 0.0659(10) 0.0512(9) -0.0109(7) -0.0018(8) -0.0380(9)
C44 0.0862(12) 0.0588(9) 0.0532(9) -0.0152(7) 0.0020(8) -0.0289(8)
C45 0.0805(11) 0.0651(10) 0.0433(8) -0.0086(7) -0.0036(7) -0.0279(8)
C46 0.1039(14) 0.0616(10) 0.0549(9) -0.0097(8) 0.0035(9) -0.0412(10)
C47 0.1124(16) 0.0776(12) 0.0534(10) 0.0014(9) -0.0007(10) -0.0475(12)
C48 0.0667(9) 0.0816(11) 0.0544(9) -0.0174(8) -0.0012(7) -0.0400(9)
C49 0.0731(11) 0.0771(12) 0.0777(12) -0.0010(9) -0.0098(9) -0.0451(10)
C50 0.1125(16) 0.1137(17) 0.0449(9) -0.0132(10) -0.0001(10) -0.0601(14)
C51 0.0986(13) 0.0736(11) 0.0505(9) -0.0178(8) 0.0073(9) -0.0455(10)
C52 0.1226(18) 0.0476(9) 0.0983(16) -0.0170(9) -0.0276(14) -0.0373(10)
C53 0.0930(13) 0.136(2) 0.0566(11) -0.0514(12) 0.0206(10) -0.0663(14)
C54 0.1040(15) 0.0654(11) 0.0921(15) 0.0035(10) -0.0273(12) -0.0527(11)
C55 0.1142(18) 0.1144(18) 0.0475(10) -0.0231(11) 0.0016(11) -0.0174(14)
C56 0.172(3) 0.155(3) 0.0506(12) -0.0016(14) 0.0001(15) -0.084(2)

loop_
_atom_type_symbol
_atom_type_description
_atom_type_scat_dispersion_real
_atom_type_scat_dispersion_imag
_atom_type_scat_source
C C 0.0033 0.0016 'International Tables Vol C Tables 4.2.6.8 and 6.1.1.4'
H H 0.0000 0.0000 'International Tables Vol C Tables 4.2.6.8 and 6.1.1.4'
N N 0.0061 0.0033 'International Tables Vol C Tables 4.2.6.8 and 6.1.1.4'
O O 0.0106 0.0060 'International Tables Vol C Tables 4.2.6.8 and 6.1.1.4'

loop_
_geom_angle_atom_site_label_1
_geom_angle_atom_site_label_2
_geom_angle_atom_site_label_3
_geom_angle
_geom_angle_site_symmetry_1
_geom_angle_site_symmetry_3
N2 C1 C21 175.03(16) . .
C21 C2 C27 122.81(12) . .
C21 C2 C6 121.09(12) . .
C27 C2 C6 116.08(12) . .
C46 C3 C44 116.22(15) . .
C46 C3 C19 122.70(14) . .
C44 C3 C19 121.06(14) . .
C8 C4 C9 121.00(13) . .
C8 C4 H4 119.5 . .
C9 C4 H4 119.5 . .
C24 C5 C22 117.11(14) . .
C24 C5 C28 122.95(13) . .
C22 C5 C28 119.86(13) . .
C16 C6 C13 119.15(13) . .
C16 C6 C2 120.64(12) . .
C13 C6 C2 120.17(13) . .
C49 C7 C15 121.25(17) . .
C49 C7 H7 119.4 . .
C15 C7 H7 119.4 . .
C4 C8 C17 121.78(13) . .
C4 C8 H8 119.1 . .
C17 C8 H8 119.1 . .
C12 C9 C4 117.30(13) . .
C12 C9 C21 119.41(12) . .
C4 C9 C21 123.05(12) . .
C45 O2 C55 118.22(17) . .
C12 C10 C17 121.41(13) . .
C12 C10 H10 119.3 . .
C17 C10 H10 119.3 . .
C28 C11 C30 120.20(13) . .
C28 C11 C15 123.79(14) . .
C30 C11 C15 115.96(12) . .
C10 C12 C9 121.53(13) . .
C10 C12 H12 119.2 . .
C9 C12 H12 119.2 . .
C40 C13 C6 120.02(15) . .
C40 C13 H13 120.0 . .
C6 C13 H13 120.0 . .
C22 C14 C19 121.49(14) . .
C22 C14 H14 119.3 . .
C19 C14 H14 119.3 . .
C41 C15 C7 118.07(15) . .
C41 C15 C11 119.90(15) . .
C7 C15 C11 121.95(13) . .
C6 C16 C26 120.29(14) . .
C6 C16 H16 119.9 . .
C26 C16 H16 119.9 . .
C10 C17 C8 116.90(14) . .
C10 C17 C23 120.94(13) . .
C8 C17 C23 122.15(13) . .
C39 C18 C27 120.27(18) . .
C39 C18 H18 119.9 . .
C27 C18 H18 119.9 . .
C14 C19 C25 116.13(14) . .
C14 C19 C3 121.19(13) . .
C25 C19 C3 122.64(13) . .
C23 C20 C31 122.48(16) . .
C23 C20 H20 118.8 . .
C31 C20 H20 118.8 . .
C2 C21 C1 118.93(12) . .
C2 C21 C9 128.84(12) . .
C1 C21 C9 112.22(12) . .
C14 C22 C5 121.92(14) . .
C14 C22 H22 119.0 . .
C5 C22 H22 119.0 . .
C20 C23 C32 117.06(15) . .
C20 C23 C17 120.93(14) . .
C32 C23 C17 122.01(14) . .
C25 C24 C5 121.01(13) . .
C25 C24 H24 119.5 . .
C5 C24 H24 119.5 . .
C24 C25 C19 122.30(14) . .
C24 C25 H25 118.9 . .
C19 C25 H25 118.9 . .
C37 C26 C16 120.23(15) . .
C37 C26 H26 119.9 . .
C16 C26 H26 119.9 . .
C43 C27 C18 118.31(15) . .
C43 C27 C2 119.67(14) . .
C18 C27 C2 121.99(14) . .
C11 C28 C29 117.88(14) . .
C11 C28 C5 129.49(13) . .
C29 C28 C5 112.62(12) . .
N1 C29 C28 175.27(17) . .
C48 C30 C35 118.58(15) . .
C48 C30 C11 119.15(14) . .
C35 C30 C11 122.27(14) . .
C33 O1 C56 118.5(2) . .
C45 C31 C20 119.38(16) . .
C45 C31 H31 120.3 . .
C20 C31 H31 120.3 . .
C36 C32 C23 121.11(16) . .
C36 C32 H32 119.4 . .
C23 C32 H32 119.4 . .
O1 C33 C47 125.52(19) . .
O1 C33 C38 115.37(19) . .
C47 C33 C38 119.11(17) . .
C51 C34 C48 119.96(17) . .
C51 C34 H34 120.0 . .
C48 C34 H34 120.0 . .
C42 C35 C30 119.96(16) . .
C42 C35 H35 120.0 . .
C30 C35 H35 120.0 . .
C32 C36 C45 120.48(16) . .
C32 C36 H36 119.8 . .
C45 C36 H36 119.8 . .
C26 C37 C40 119.90(14) . .
C26 C37 H37 120.0 . .
C40 C37 H37 120.0 . .
C44 C38 C33 120.54(18) . .
C44 C38 H38 119.7 . .
C33 C38 H38 119.7 . .
C53 C39 C18 120.33(19) . .
C53 C39 H39 119.8 . .
C18 C39 H39 119.8 . .
C37 C40 C13 120.37(15) . .
C37 C40 H40 119.8 . .
C13 C40 H40 119.8 . .
C15 C41 C52 120.09(19) . .
C15 C41 H41 120.0 . .
C52 C41 H41 120.0 . .
C51 C42 C35 120.82(17) . .
C51 C42 H42 119.6 . .
C35 C42 H42 119.6 . .
C50 C43 C27 121.06(19) . .
C50 C43 H43 119.5 . .
C27 C43 H43 119.5 . .
C38 C44 C3 121.88(17) . .
C38 C44 H44 119.1 . .
C3 C44 H44 119.1 . .
O2 C45 C31 124.41(17) . .
O2 C45 C36 116.18(17) . .
C31 C45 C36 119.41(16) . .
C3 C46 C47 122.29(17) . .
C3 C46 H46 118.9 . .
C47 C46 H46 118.9 . .
C33 C47 C46 119.96(18) . .
C33 C47 H47 120.0 . .
C46 C47 H47 120.0 . .
C34 C48 C30 120.88(16) . .
C34 C48 H48 119.6 . .
C30 C48 H48 119.6 . .
C54 C49 C7 119.9(2) . .
C54 C49 H49 120.0 . .
C7 C49 H49 120.0 . .
C53 C50 C43 120.2(2) . .
C53 C50 H50 119.9 . .
C43 C50 H50 119.9 . .
C42 C51 C34 119.79(17) . .
C42 C51 H51 120.1 . .
C34 C51 H51 120.1 . .
C54 C52 C41 120.72(18) . .
C54 C52 H52 119.6 . .
C41 C52 H52 119.6 . .
C50 C53 C39 119.85(17) . .
C50 C53 H53 120.1 . .
C39 C53 H53 120.1 . .
C52 C54 C49 119.90(18) . .
C52 C54 H54 120.1 . .
C49 C54 H54 120.1 . .
O2 C55 H55A 109.5 . .
O2 C55 H55B 109.5 . .
H55A C55 H55B 109.5 . .
O2 C55 H55C 109.5 . .
H55A C55 H55C 109.5 . .
H55B C55 H55C 109.5 . .
O1 C56 H56A 109.5 . .
O1 C56 H56B 109.5 . .
H56A C56 H56B 109.5 . .
O1 C56 H56C 109.5 . .
H56A C56 H56C 109.5 . .
H56B C56 H56C 109.5 . .

loop_
_geom_bond_atom_site_label_1
_geom_bond_atom_site_label_2
_geom_bond_distance
_geom_bond_site_symmetry_2
N2 C1 1.1431(19) .
C1 C21 1.4456(18) .
C2 C21 1.353(2) .
C2 C27 1.4813(18) .
C2 C6 1.4901(17) .
C3 C46 1.377(2) .
C3 C44 1.396(2) .
C3 C19 1.478(2) .
C4 C8 1.378(2) .
C4 C9 1.393(2) .
C4 H4 0.9300 .
C5 C24 1.389(2) .
C5 C22 1.389(2) .
C5 C28 1.482(2) .
C6 C16 1.383(2) .
C6 C13 1.391(2) .
C7 C49 1.381(2) .
C7 C15 1.392(2) .
C7 H7 0.9300 .
C8 C17 1.394(2) .
C8 H8 0.9300 .
C9 C12 1.390(2) .
C9 C21 1.4887(19) .
O2 C45 1.362(2) .
O2 C55 1.411(3) .
C10 C12 1.377(2) .
C10 C17 1.391(2) .
C10 H10 0.9300 .
C11 C28 1.3588(19) .
C11 C30 1.485(2) .
C11 C15 1.486(2) .
C12 H12 0.9300 .
C13 C40 1.387(2) .
C13 H13 0.9300 .
C14 C22 1.376(2) .
C14 C19 1.396(2) .
C14 H14 0.9300 .
C15 C41 1.387(2) .
C16 C26 1.389(2) .
C16 H16 0.9300 .
C17 C23 1.479(2) .
C18 C39 1.385(2) .
C18 C27 1.394(2) .
C18 H18 0.9300 .
C19 C25 1.398(2) .
C20 C23 1.380(2) .
C20 C31 1.385(2) .
C20 H20 0.9300 .
C22 H22 0.9300 .
C23 C32 1.390(2) .
C24 C25 1.376(2) .
C24 H24 0.9300 .
C25 H25 0.9300 .
C26 C37 1.374(3) .
C26 H26 0.9300 .
C27 C43 1.387(2) .
C28 C29 1.442(2) .
C29 N1 1.147(2) .
C30 C48 1.385(2) .
C30 C35 1.385(2) .
O1 C33 1.368(2) .
O1 C56 1.388(3) .
C31 C45 1.372(3) .
C31 H31 0.9300 .
C32 C36 1.379(2) .
C32 H32 0.9300 .
C33 C47 1.368(3) .
C33 C38 1.374(3) .
C34 C51 1.372(3) .
C34 C48 1.379(2) .
C34 H34 0.9300 .
C35 C42 1.384(3) .
C35 H35 0.9300 .
C36 C45 1.383(3) .
C36 H36 0.9300 .
C37 C40 1.375(3) .
C37 H37 0.9300 .
C38 C44 1.371(2) .
C38 H38 0.9300 .
C39 C53 1.377(3) .
C39 H39 0.9300 .
C40 H40 0.9300 .
C41 C52 1.399(3) .
C41 H41 0.9300 .
C42 C51 1.365(3) .
C42 H42 0.9300 .
C43 C50 1.377(3) .
C43 H43 0.9300 .
C44 H44 0.9300 .
C46 C47 1.388(3) .
C46 H46 0.9300 .
C47 H47 0.9300 .
C48 H48 0.9300 .
C49 C54 1.376(3) .
C49 H49 0.9300 .
C50 C53 1.372(3) .
C50 H50 0.9300 .
C51 H51 0.9300 .
C52 C54 1.360(3) .
C52 H52 0.9300 .
C53 H53 0.9300 .
C54 H54 0.9300 .
C55 H55A 0.9600 .
C55 H55B 0.9600 .
C55 H55C 0.9600 .
C56 H56A 0.9600 .
C56 H56B 0.9600 .
C56 H56C 0.9600 .
